data_1568961
loop_
_publ_author_name
'Rivera, Edris'
'Paul, Indrajit'
'Fajardo, Jr, Javier'
'Garcia-Garibay, Miguel A'

_publ_section_title
;
 Quantum chain amplification in nanocrystalline Dewar benzenes by
 intramolecular sensitization.
;
_journal_issue 21
_journal_name_full 'Chemical science'
_journal_page_first 5802
_journal_page_last 5810
_journal_paper_doi 10.1039/d3sc01074k
_journal_volume 14
_journal_year 2023
_chemical_formula_moiety 'C38 H30 O6'
_chemical_formula_sum 'C38 H30 O6'
_chemical_formula_weight 582.62
_space_group_crystal_system monoclinic
_space_group_IT_number 14
_space_group_name_Hall '-P 2yn'
_space_group_name_H-M_alt 'P 1 21/n 1'
_atom_sites_solution_hydrogens geom
_audit_creation_method SHELXL-2014/6
_audit_update_record
;
2023-02-27 deposited with the CCDC.	2023-04-21 downloaded from the CCDC.
;
_cell_angle_alpha 90
_cell_angle_beta 112.6512(17)
_cell_angle_gamma 90
_cell_formula_units_Z 4
_cell_length_a 16.1374(5)
_cell_length_b 10.0281(3)
_cell_length_c 20.5528(5)
_cell_measurement_reflns_used 8002
_cell_measurement_temperature 100(2)
_cell_measurement_theta_max 72.40
_cell_measurement_theta_min 2.98
_cell_volume 3069.46(16)
_computing_cell_refinement 'Bruker SAINT'
_computing_data_collection 'Bruker APEX2'
_computing_data_reduction 'Bruker SAINT'
_computing_molecular_graphics 'Bruker SHELXTL'
_computing_publication_material 'Bruker SHELXTL'
_computing_structure_refinement 'SHELXL-2014/6 (Sheldrick, 2014)'
_computing_structure_solution 'SHELXS-97 (Sheldrick 2008)'
_diffrn_ambient_temperature 100(2)
_diffrn_detector_area_resol_mean 8.3333
_diffrn_measured_fraction_theta_full 0.989
_diffrn_measured_fraction_theta_max 0.936
_diffrn_measurement_device_type 'Bruker APEX-II CCD'
_diffrn_measurement_method '\f and \w scans'
_diffrn_radiation_type CuK\a
_diffrn_radiation_wavelength 1.54178
_diffrn_reflns_av_R_equivalents 0.0402
_diffrn_reflns_av_unetI/netI 0.0389
_diffrn_reflns_Laue_measured_fraction_full 0.989
_diffrn_reflns_Laue_measured_fraction_max 0.936
_diffrn_reflns_limit_h_max 19
_diffrn_reflns_limit_h_min -19
_diffrn_reflns_limit_k_max 11
_diffrn_reflns_limit_k_min -11
_diffrn_reflns_limit_l_max 25
_diffrn_reflns_limit_l_min -23
_diffrn_reflns_number 22595
_diffrn_reflns_point_group_measured_fraction_full 0.989
_diffrn_reflns_point_group_measured_fraction_max 0.936
_diffrn_reflns_theta_full 67.679
_diffrn_reflns_theta_max 72.675
_diffrn_reflns_theta_min 2.984
_diffrn_source 'I\mS micro--focus source'
_exptl_absorpt_coefficient_mu 0.685
_exptl_absorpt_correction_T_max 0.75
_exptl_absorpt_correction_T_min 0.67
_exptl_absorpt_correction_type multi-scan
_exptl_absorpt_process_details 'SADABS V2014/2 (Bruker AXS Inc.)'
_exptl_crystal_colour colorless
_exptl_crystal_density_diffrn 1.261
_exptl_crystal_description block
_exptl_crystal_F_000 1224
_exptl_crystal_size_max 0.200
_exptl_crystal_size_mid 0.100
_exptl_crystal_size_min 0.050
_refine_diff_density_max 0.322
_refine_diff_density_min -0.373
_refine_diff_density_rms 0.044
_refine_ls_extinction_method none
_refine_ls_goodness_of_fit_ref 1.137
_refine_ls_hydrogen_treatment constr
_refine_ls_matrix_type full
_refine_ls_number_parameters 550
_refine_ls_number_reflns 5724
_refine_ls_number_restraints 510
_refine_ls_restrained_S_all 1.103
_refine_ls_R_factor_all 0.0797
_refine_ls_R_factor_gt 0.0686
_refine_ls_shift/su_max 0.000
_refine_ls_shift/su_mean 0.000
_refine_ls_structure_factor_coef Fsqd
_refine_ls_weighting_details 'w=1/[\s^2^(Fo^2^)+(0.0293P)^2^+3.7197P] where P=(Fo^2^+2Fc^2^)/3'
_refine_ls_weighting_scheme calc
_refine_ls_wR_factor_gt 0.1538
_refine_ls_wR_factor_ref 0.1586
_reflns_Friedel_coverage 0.000
_reflns_number_gt 4768
_reflns_number_total 5724
_reflns_threshold_expression 'I > 2\s(I)'
_cod_data_source_file d3sc01074k2.cif
_cod_data_source_block cu_gg1817bs
_cod_depositor_comments 'Adding full bibliography for 1568961.cif.'
_cod_original_sg_symbol_H-M 'P 21/n'
_cod_database_code 1568961
_shelx_space_group_comment
; 
The symmetry employed for this shelxl refinement is uniquely defined 
by the following loop, which should always be used as a source of 
symmetry information in preference to the above space-group names. 
They are only intended as comments. 
;
_shelx_estimated_absorpt_t_min 0.875
_shelx_estimated_absorpt_t_max 0.967
_shelxl_version_number 2014/6

loop_
_space_group_symop_operation_xyz
'x, y, z'
'-x+1/2, y+1/2, -z+1/2'
'-x, -y, -z'
'x-1/2, -y-1/2, z-1/2'

loop_
_atom_site_label
_atom_site_type_symbol
_atom_site_fract_x
_atom_site_fract_y
_atom_site_fract_z
_atom_site_U_iso_or_equiv
_atom_site_adp_type
_atom_site_occupancy
_atom_site_site_symmetry_order
_atom_site_calc_flag
_atom_site_refinement_flags_posn
_atom_site_refinement_flags_adp
_atom_site_refinement_flags_occupancy
_atom_site_disorder_assembly
_atom_site_disorder_group
O3 O 0.4905(2) -0.1392(3) 0.70251(16) 0.0816(9) Uani 1 1 d . U . . .
O6 O 0.30702(14) 0.6121(2) 0.07006(10) 0.0557(6) Uani 1 1 d . U . . .
O1 O 0.6313(4) 0.2402(6) 0.5217(3) 0.0395(12) Uani 0.640(7) 1 d . U P A 1
O2 O 0.7572(12) 0.2321(19) 0.6201(5) 0.044(2) Uani 0.640(7) 1 d . U P A 1
O4 O 0.6540(10) 0.4878(14) 0.3442(7) 0.0302(17) Uani 0.640(7) 1 d . U P A 1
O5 O 0.5774(8) 0.4772(13) 0.4174(7) 0.0456(17) Uani 0.640(7) 1 d . U P A 1
C1 C 0.8599(3) 0.3707(6) 0.5388(2) 0.0324(11) Uani 0.640(7) 1 d . U P A 1
C2 C 0.9020(3) 0.2705(5) 0.5052(2) 0.0368(11) Uani 0.640(7) 1 d . U P A 1
C3 C 0.8742(3) 0.3327(5) 0.4430(2) 0.0383(12) Uani 0.640(7) 1 d . U P A 1
C4 C 0.8283(3) 0.4475(6) 0.4657(3) 0.0338(11) Uani 0.640(7) 1 d . U P A 1
C5 C 0.7325(3) 0.4173(6) 0.4596(2) 0.0313(11) Uani 0.640(7) 1 d . U P A 1
C6 C 0.7594(3) 0.3490(6) 0.5207(2) 0.0298(10) Uani 0.640(7) 1 d . U P A 1
C7 C 0.7183(4) 0.2699(6) 0.5600(3) 0.0314(13) Uani 0.640(7) 1 d . U P A 1
C35 C 0.9165(4) 0.4355(7) 0.6086(3) 0.0442(14) Uani 0.640(7) 1 d . U P A 1
H35A H 0.8819 0.5064 0.6192 0.066 Uiso 0.640(7) 1 calc R U P A 1
H35B H 0.9709 0.4735 0.6056 0.066 Uiso 0.640(7) 1 calc R U P A 1
H35C H 0.9334 0.3683 0.6461 0.066 Uiso 0.640(7) 1 calc R U P A 1
C36 C 0.9542(5) 0.1467(7) 0.5352(4) 0.0513(17) Uani 0.640(7) 1 d . U P A 1
H36A H 1.0058 0.1687 0.5784 0.077 Uiso 0.640(7) 1 calc R U P A 1
H36B H 0.9756 0.1077 0.5007 0.077 Uiso 0.640(7) 1 calc R U P A 1
H36C H 0.9157 0.0823 0.5460 0.077 Uiso 0.640(7) 1 calc R U P A 1
C37 C 0.8782(5) 0.3053(7) 0.3730(3) 0.0542(15) Uani 0.640(7) 1 d . U P A 1
H37A H 0.9041 0.3824 0.3584 0.081 Uiso 0.640(7) 1 calc R U P A 1
H37B H 0.8174 0.2889 0.3382 0.081 Uiso 0.640(7) 1 calc R U P A 1
H37C H 0.9156 0.2266 0.3764 0.081 Uiso 0.640(7) 1 calc R U P A 1
C38 C 0.8548(4) 0.5891(7) 0.4590(3) 0.0455(14) Uani 0.640(7) 1 d . U P A 1
H38A H 0.9203 0.5956 0.4766 0.068 Uiso 0.640(7) 1 calc R U P A 1
H38B H 0.8324 0.6478 0.4868 0.068 Uiso 0.640(7) 1 calc R U P A 1
H38C H 0.8287 0.6161 0.4094 0.068 Uiso 0.640(7) 1 calc R U P A 1
C21 C 0.6446(7) 0.4587(11) 0.4072(5) 0.0318(17) Uani 0.640(7) 1 d . U P A 1
O1A O 0.6303(7) 0.1850(11) 0.5098(5) 0.042(2) Uani 0.360(7) 1 d . U P A 2
O2A O 0.757(2) 0.204(3) 0.6081(11) 0.047(5) Uani 0.360(7) 1 d . U P A 2
O4A O 0.6495(19) 0.458(3) 0.3377(14) 0.040(4) Uani 0.360(7) 1 d . U P A 2
O5A O 0.5846(16) 0.435(2) 0.4144(14) 0.064(6) Uani 0.360(7) 1 d . U P A 2
C1A C 0.8596(6) 0.2898(10) 0.5168(5) 0.0365(19) Uani 0.360(7) 1 d . U P A 2
C2A C 0.8985(7) 0.4163(12) 0.5564(7) 0.051(2) Uani 0.360(7) 1 d . U P A 2
C3A C 0.8751(7) 0.4899(11) 0.4983(7) 0.058(2) Uani 0.360(7) 1 d . U P A 2
C4A C 0.8290(6) 0.3778(12) 0.4471(5) 0.042(2) Uani 0.360(7) 1 d . U P A 2
C5A C 0.7330(6) 0.3532(12) 0.4423(5) 0.038(2) Uani 0.360(7) 1 d . U P A 2
C6A C 0.7588(5) 0.2790(11) 0.5007(5) 0.0342(19) Uani 0.360(7) 1 d . U P A 2
C7A C 0.7166(7) 0.2186(12) 0.5454(6) 0.036(2) Uani 0.360(7) 1 d . U P A 2
C35A C 0.9183(8) 0.1663(14) 0.5274(7) 0.048(3) Uani 0.360(7) 1 d . U P A 2
H35D H 0.8913 0.1056 0.4874 0.073 Uiso 0.360(7) 1 calc R U P A 2
H35E H 0.9231 0.1212 0.5710 0.073 Uiso 0.360(7) 1 calc R U P A 2
H35F H 0.9782 0.1926 0.5306 0.073 Uiso 0.360(7) 1 calc R U P A 2
C36A C 0.9424(12) 0.434(2) 0.6344(8) 0.088(6) Uani 0.360(7) 1 d . U P A 2
H36D H 0.8987 0.4159 0.6557 0.132 Uiso 0.360(7) 1 calc R U P A 2
H36E H 0.9642 0.5259 0.6451 0.132 Uiso 0.360(7) 1 calc R U P A 2
H36F H 0.9930 0.3721 0.6536 0.132 Uiso 0.360(7) 1 calc R U P A 2
C37A C 0.8801(11) 0.6346(15) 0.4825(11) 0.090(5) Uani 0.360(7) 1 d . U P A 2
H37D H 0.9214 0.6467 0.4584 0.135 Uiso 0.360(7) 1 calc R U P A 2
H37E H 0.9018 0.6854 0.5266 0.135 Uiso 0.360(7) 1 calc R U P A 2
H37F H 0.8202 0.6665 0.4521 0.135 Uiso 0.360(7) 1 calc R U P A 2
C38A C 0.8532(9) 0.3385(15) 0.3858(7) 0.068(3) Uani 0.360(7) 1 d . U P A 2
H38D H 0.8344 0.4091 0.3500 0.102 Uiso 0.360(7) 1 calc R U P A 2
H38E H 0.8227 0.2552 0.3652 0.102 Uiso 0.360(7) 1 calc R U P A 2
H38F H 0.9183 0.3259 0.4022 0.102 Uiso 0.360(7) 1 calc R U P A 2
C21A C 0.6491(14) 0.418(2) 0.3984(10) 0.049(5) Uani 0.360(7) 1 d . U P A 2
C8 C 0.58569(18) 0.1533(4) 0.55365(14) 0.0478(8) Uani 1 1 d . U . . .
C9 C 0.60721(19) 0.0247(4) 0.57380(14) 0.0496(8) Uani 1 1 d . U . . .
H9 H 0.6540 -0.0188 0.5647 0.060 Uiso 1 1 calc R U . . .
C10 C 0.56040(18) -0.0423(3) 0.60769(14) 0.0429(7) Uani 1 1 d . U . . .
H10 H 0.5759 -0.1317 0.6229 0.051 Uiso 1 1 calc R U . . .
C11 C 0.49064(19) 0.0205(3) 0.61958(13) 0.0378(6) Uani 1 1 d . U . . .
C12 C 0.46967(18) 0.1516(3) 0.59733(13) 0.0382(6) Uani 1 1 d . U . . .
H12 H 0.4217 0.1953 0.6046 0.046 Uiso 1 1 calc R U . . .
C13 C 0.51771(18) 0.2192(3) 0.56473(14) 0.0435(7) Uani 1 1 d . U . . .
H13 H 0.5040 0.3092 0.5503 0.052 Uiso 1 1 calc R U . . .
C14 C 0.4477(2) -0.0514(3) 0.66142(16) 0.0483(7) Uani 1 1 d . U . . .
C15 C 0.3560(2) -0.0160(3) 0.65700(15) 0.0427(7) Uani 1 1 d . U . . .
C16 C 0.3377(2) -0.0381(4) 0.71729(16) 0.0585(9) Uani 1 1 d . U . . .
H16 H 0.3828 -0.0743 0.7584 0.070 Uiso 1 1 calc R U . . .
C17 C 0.2550(2) -0.0078(5) 0.71740(18) 0.0704(11) Uani 1 1 d . U . . .
H17 H 0.2432 -0.0226 0.7587 0.085 Uiso 1 1 calc R U . . .
C18 C 0.1889(2) 0.0440(5) 0.6581(2) 0.0708(11) Uani 1 1 d . U . . .
H18 H 0.1320 0.0664 0.6587 0.085 Uiso 1 1 calc R U . . .
C19 C 0.2058(2) 0.0633(4) 0.59728(18) 0.0596(9) Uani 1 1 d . U . . .
H19 H 0.1598 0.0968 0.5558 0.072 Uiso 1 1 calc R U . . .
C20 C 0.2888(2) 0.0341(3) 0.59704(16) 0.0488(7) Uani 1 1 d . U . . .
H20 H 0.3002 0.0482 0.5555 0.059 Uiso 1 1 calc R U . . .
C22 C 0.57314(17) 0.5273(3) 0.28871(13) 0.0360(6) Uani 1 1 d . U . . .
C23 C 0.50670(19) 0.4386(3) 0.25175(15) 0.0435(7) Uani 1 1 d . U . . .
H23 H 0.5132 0.3460 0.2624 0.052 Uiso 1 1 calc R U . . .
C24 C 0.42993(19) 0.4873(3) 0.19846(14) 0.0426(6) Uani 1 1 d . U . . .
H24 H 0.3844 0.4271 0.1711 0.051 Uiso 1 1 calc R U . . .
C25 C 0.41911(17) 0.6225(3) 0.18494(13) 0.0350(6) Uani 1 1 d . U . . .
C26 C 0.48742(18) 0.7086(3) 0.22240(13) 0.0384(6) Uani 1 1 d . U . . .
H26 H 0.4804 0.8016 0.2130 0.046 Uiso 1 1 calc R U . . .
C27 C 0.56702(18) 0.6607(3) 0.27409(13) 0.0372(6) Uani 1 1 d . U . . .
H27 H 0.6154 0.7192 0.2983 0.045 Uiso 1 1 calc R U . . .
C28 C 0.33347(18) 0.6685(3) 0.12771(13) 0.0390(6) Uani 1 1 d . U . . .
C29 C 0.28015(17) 0.7763(3) 0.14187(13) 0.0371(6) Uani 1 1 d . U . . .
C30 C 0.2921(2) 0.8150(3) 0.20991(14) 0.0470(7) Uani 1 1 d . U . . .
H30 H 0.3394 0.7773 0.2492 0.056 Uiso 1 1 calc R U . . .
C31 C 0.2356(2) 0.9079(4) 0.22051(17) 0.0692(11) Uani 1 1 d . U . . .
H31 H 0.2443 0.9336 0.2672 0.083 Uiso 1 1 calc R U . . .
C32 C 0.1663(3) 0.9641(4) 0.16379(17) 0.0727(12) Uani 1 1 d . U . . .
H32 H 0.1276 1.0280 0.1715 0.087 Uiso 1 1 calc R U . . .
C33 C 0.1540(2) 0.9262(4) 0.09561(16) 0.0616(10) Uani 1 1 d . U . . .
H33 H 0.1067 0.9644 0.0565 0.074 Uiso 1 1 calc R U . . .
C34 C 0.2099(2) 0.8341(3) 0.08476(14) 0.0469(7) Uani 1 1 d . U . . .
H34 H 0.2010 0.8088 0.0380 0.056 Uiso 1 1 calc R U . . .

loop_
_atom_site_aniso_label
_atom_site_aniso_U_11
_atom_site_aniso_U_22
_atom_site_aniso_U_33
_atom_site_aniso_U_23
_atom_site_aniso_U_13
_atom_site_aniso_U_12
O3 0.100(2) 0.0670(18) 0.098(2) 0.0443(16) 0.0603(17) 0.0254(15)
O6 0.0476(12) 0.0743(16) 0.0346(10) -0.0112(10) 0.0043(9) 0.0103(11)
O1 0.0257(16) 0.061(3) 0.028(2) 0.008(2) 0.0063(15) -0.005(2)
O2 0.039(3) 0.058(6) 0.030(3) 0.009(3) 0.006(3) -0.001(3)
O4 0.027(2) 0.037(5) 0.028(2) 0.004(3) 0.0117(18) 0.000(3)
O5 0.028(3) 0.078(5) 0.032(2) 0.008(3) 0.013(2) 0.007(3)
C1 0.024(2) 0.034(3) 0.036(2) -0.0024(19) 0.0072(18) -0.0013(19)
C2 0.024(2) 0.039(3) 0.047(2) -0.0008(19) 0.0123(18) 0.0015(18)
C3 0.029(2) 0.045(3) 0.044(2) 0.0003(19) 0.0177(19) -0.0037(19)
C4 0.026(2) 0.040(3) 0.035(2) 0.002(2) 0.0115(18) 0.002(2)
C5 0.0249(19) 0.039(3) 0.031(2) -0.0012(19) 0.0113(15) -0.0020(19)
C6 0.0273(19) 0.033(3) 0.029(2) -0.0064(18) 0.0112(15) -0.0014(17)
C7 0.026(2) 0.037(4) 0.028(3) -0.001(2) 0.0074(18) 0.003(2)
C35 0.038(3) 0.046(3) 0.042(3) -0.003(3) 0.008(3) -0.003(2)
C36 0.038(4) 0.048(3) 0.065(4) 0.007(3) 0.018(3) 0.010(3)
C37 0.057(4) 0.063(4) 0.055(3) 0.004(3) 0.034(3) 0.003(3)
C38 0.034(3) 0.048(3) 0.054(3) 0.004(3) 0.016(2) -0.003(2)
C21 0.024(3) 0.046(5) 0.026(2) 0.005(3) 0.0103(18) 0.001(2)
O1A 0.028(3) 0.069(7) 0.027(3) 0.004(4) 0.007(2) -0.012(4)
O2A 0.031(4) 0.067(14) 0.036(5) 0.008(5) 0.005(4) -0.002(6)
O4A 0.033(4) 0.047(10) 0.037(5) 0.007(6) 0.011(3) -0.001(5)
O5A 0.034(4) 0.118(17) 0.044(6) 0.027(9) 0.019(4) 0.021(8)
C1A 0.025(4) 0.040(4) 0.045(4) 0.003(3) 0.014(3) -0.001(3)
C2A 0.027(4) 0.051(5) 0.072(5) -0.013(4) 0.014(4) -0.006(4)
C3A 0.034(5) 0.055(5) 0.087(5) 0.000(4) 0.025(4) 0.004(4)
C4A 0.030(4) 0.047(5) 0.056(4) 0.010(4) 0.023(3) 0.004(4)
C5A 0.027(3) 0.045(5) 0.040(4) 0.004(4) 0.012(3) 0.001(3)
C6A 0.021(3) 0.041(5) 0.038(4) 0.000(3) 0.008(3) -0.004(3)
C7A 0.027(3) 0.040(7) 0.038(4) 0.000(4) 0.008(3) 0.002(4)
C35A 0.034(6) 0.052(6) 0.055(6) 0.001(4) 0.012(5) 0.004(5)
C36A 0.093(13) 0.079(10) 0.068(7) -0.019(6) 0.004(6) -0.016(9)
C37A 0.065(10) 0.056(7) 0.161(15) 0.016(7) 0.055(10) 0.002(5)
C38A 0.058(7) 0.091(9) 0.068(6) 0.019(5) 0.041(5) 0.024(6)
C21A 0.032(4) 0.071(13) 0.047(6) 0.018(7) 0.019(4) 0.010(6)
C8 0.0300(14) 0.082(2) 0.0269(12) 0.0154(14) 0.0057(11) -0.0026(13)
C9 0.0326(14) 0.085(2) 0.0306(13) 0.0026(14) 0.0109(11) 0.0049(14)
C10 0.0415(15) 0.0507(18) 0.0331(13) -0.0001(12) 0.0108(12) 0.0054(13)
C11 0.0468(15) 0.0403(15) 0.0284(12) -0.0002(11) 0.0168(11) -0.0043(12)
C12 0.0413(15) 0.0428(16) 0.0334(13) -0.0007(11) 0.0176(11) -0.0025(12)
C13 0.0385(14) 0.0553(18) 0.0346(13) 0.0114(13) 0.0116(11) -0.0074(13)
C14 0.0644(19) 0.0400(17) 0.0489(16) 0.0042(14) 0.0311(15) 0.0010(14)
C15 0.0551(16) 0.0406(16) 0.0387(14) -0.0012(12) 0.0251(13) -0.0129(13)
C16 0.0542(18) 0.087(3) 0.0391(15) 0.0006(16) 0.0233(14) -0.0197(17)
C17 0.061(2) 0.114(3) 0.0475(18) -0.0035(19) 0.0331(16) -0.022(2)
C18 0.0497(19) 0.104(3) 0.069(2) -0.002(2) 0.0346(17) -0.0168(19)
C19 0.0539(19) 0.069(2) 0.0566(19) 0.0047(17) 0.0215(15) -0.0126(16)
C20 0.0557(17) 0.055(2) 0.0421(15) 0.0014(14) 0.0264(13) -0.0117(14)
C22 0.0290(12) 0.0528(17) 0.0277(12) 0.0056(11) 0.0125(10) 0.0043(11)
C23 0.0413(15) 0.0424(16) 0.0438(15) 0.0095(13) 0.0131(12) 0.0016(12)
C24 0.0377(14) 0.0481(17) 0.0378(14) 0.0019(12) 0.0100(11) -0.0040(12)
C25 0.0355(13) 0.0449(16) 0.0261(11) 0.0004(11) 0.0136(10) 0.0021(11)
C26 0.0421(14) 0.0392(15) 0.0341(13) 0.0007(11) 0.0147(11) 0.0036(12)
C27 0.0359(14) 0.0439(16) 0.0304(12) -0.0030(11) 0.0112(11) -0.0022(11)
C28 0.0363(14) 0.0525(17) 0.0284(12) 0.0008(12) 0.0125(11) -0.0017(12)
C29 0.0345(13) 0.0476(16) 0.0284(12) 0.0042(11) 0.0113(10) 0.0015(12)
C30 0.0434(16) 0.068(2) 0.0294(13) 0.0061(13) 0.0138(11) 0.0135(14)
C31 0.068(2) 0.101(3) 0.0345(15) -0.0016(17) 0.0153(15) 0.036(2)
C32 0.069(2) 0.095(3) 0.0435(17) -0.0051(18) 0.0100(16) 0.039(2)
C33 0.064(2) 0.071(2) 0.0364(15) 0.0012(15) 0.0038(14) 0.0275(18)
C34 0.0525(17) 0.0538(19) 0.0278(13) 0.0008(12) 0.0083(12) 0.0096(14)

loop_
_atom_type_symbol
_atom_type_description
_atom_type_scat_dispersion_real
_atom_type_scat_dispersion_imag
_atom_type_scat_source
C C 0.0181 0.0091 'International Tables Vol C Tables 4.2.6.8 and 6.1.1.4'
H H 0.0000 0.0000 'International Tables Vol C Tables 4.2.6.8 and 6.1.1.4'
O O 0.0492 0.0322 'International Tables Vol C Tables 4.2.6.8 and 6.1.1.4'

loop_
_geom_angle_atom_site_label_1
_geom_angle_atom_site_label_2
_geom_angle_atom_site_label_3
_geom_angle
_geom_angle_site_symmetry_1
_geom_angle_site_symmetry_3
_geom_angle_publ_flag
C7 O1 C8 117.5(5) . . ?
C21 O4 C22 114.2(11) . . ?
C35 C1 C2 120.1(4) . . ?
C35 C1 C6 119.0(4) . . ?
C2 C1 C6 114.3(5) . . ?
C35 C1 C4 122.9(5) . . ?
C2 C1 C4 85.9(4) . . ?
C6 C1 C4 85.1(3) . . ?
C3 C2 C36 135.3(5) . . ?
C3 C2 C1 94.7(4) . . ?
C36 C2 C1 130.0(5) . . ?
C2 C3 C37 135.7(5) . . ?
C2 C3 C4 94.7(4) . . ?
C37 C3 C4 129.5(5) . . ?
C38 C4 C5 119.5(5) . . ?
C38 C4 C3 119.6(4) . . ?
C5 C4 C3 114.6(5) . . ?
C38 C4 C1 123.0(5) . . ?
C5 C4 C1 85.9(3) . . ?
C3 C4 C1 84.7(4) . . ?
C6 C5 C21 134.3(5) . . ?
C6 C5 C4 94.1(3) . . ?
C21 C5 C4 131.4(5) . . ?
C5 C6 C7 137.7(4) . . ?
C5 C6 C1 94.9(3) . . ?
C7 C6 C1 127.3(4) . . ?
O2 C7 O1 122.7(10) . . ?
O2 C7 C6 124.5(10) . . ?
O1 C7 C6 112.8(5) . . ?
C1 C35 H35A 109.5 . . ?
C1 C35 H35B 109.5 . . ?
H35A C35 H35B 109.5 . . ?
C1 C35 H35C 109.5 . . ?
H35A C35 H35C 109.5 . . ?
H35B C35 H35C 109.5 . . ?
C2 C36 H36A 109.5 . . ?
C2 C36 H36B 109.5 . . ?
H36A C36 H36B 109.5 . . ?
C2 C36 H36C 109.5 . . ?
H36A C36 H36C 109.5 . . ?
H36B C36 H36C 109.5 . . ?
C3 C37 H37A 109.5 . . ?
C3 C37 H37B 109.5 . . ?
H37A C37 H37B 109.5 . . ?
C3 C37 H37C 109.5 . . ?
H37A C37 H37C 109.5 . . ?
H37B C37 H37C 109.5 . . ?
C4 C38 H38A 109.5 . . ?
C4 C38 H38B 109.5 . . ?
H38A C38 H38B 109.5 . . ?
C4 C38 H38C 109.5 . . ?
H38A C38 H38C 109.5 . . ?
H38B C38 H38C 109.5 . . ?
O5 C21 O4 124.2(10) . . ?
O5 C21 C5 126.8(8) . . ?
O4 C21 C5 108.7(8) . . ?
C7A O1A C8 113.0(9) . . ?
C21A O4A C22 120(2) . . ?
C2A C1A C35A 120.1(8) . . ?
C2A C1A C6A 111.2(10) . . ?
C35A C1A C6A 121.5(9) . . ?
C2A C1A C4A 86.5(8) . . ?
C35A C1A C4A 122.8(10) . . ?
C6A C1A C4A 84.8(6) . . ?
C3A C2A C36A 138.7(14) . . ?
C3A C2A C1A 93.8(10) . . ?
C36A C2A C1A 127.4(13) . . ?
C2A C3A C37A 135.5(14) . . ?
C2A C3A C4A 96.0(9) . . ?
C37A C3A C4A 128.2(12) . . ?
C38A C4A C3A 123.7(9) . . ?
C38A C4A C5A 118.9(10) . . ?
C3A C4A C5A 112.1(10) . . ?
C38A C4A C1A 121.1(11) . . ?
C3A C4A C1A 83.6(8) . . ?
C5A C4A C1A 85.7(6) . . ?
C6A C5A C21A 134.2(11) . . ?
C6A C5A C4A 94.3(7) . . ?
C21A C5A C4A 129.9(12) . . ?
C5A C6A C7A 137.2(8) . . ?
C5A C6A C1A 95.2(6) . . ?
C7A C6A C1A 127.2(7) . . ?
O2A C7A O1A 125.1(18) . . ?
O2A C7A C6A 121.5(17) . . ?
O1A C7A C6A 113.4(9) . . ?
C1A C35A H35D 109.5 . . ?
C1A C35A H35E 109.5 . . ?
H35D C35A H35E 109.5 . . ?
C1A C35A H35F 109.5 . . ?
H35D C35A H35F 109.5 . . ?
H35E C35A H35F 109.5 . . ?
C2A C36A H36D 109.5 . . ?
C2A C36A H36E 109.5 . . ?
H36D C36A H36E 109.5 . . ?
C2A C36A H36F 109.5 . . ?
H36D C36A H36F 109.5 . . ?
H36E C36A H36F 109.5 . . ?
C3A C37A H37D 109.5 . . ?
C3A C37A H37E 109.5 . . ?
H37D C37A H37E 109.5 . . ?
C3A C37A H37F 109.5 . . ?
H37D C37A H37F 109.5 . . ?
H37E C37A H37F 109.5 . . ?
C4A C38A H38D 109.5 . . ?
C4A C38A H38E 109.5 . . ?
H38D C38A H38E 109.5 . . ?
C4A C38A H38F 109.5 . . ?
H38D C38A H38F 109.5 . . ?
H38E C38A H38F 109.5 . . ?
O5A C21A O4A 122(2) . . ?
O5A C21A C5A 125.5(18) . . ?
O4A C21A C5A 112.4(17) . . ?
C9 C8 C13 122.2(3) . . ?
C9 C8 O1A 106.2(5) . . ?
C13 C8 O1A 130.1(6) . . ?
C9 C8 O1 126.4(3) . . ?
C13 C8 O1 111.3(4) . . ?
C8 C9 C10 119.3(3) . . ?
C8 C9 H9 120.3 . . ?
C10 C9 H9 120.3 . . ?
C9 C10 C11 120.3(3) . . ?
C9 C10 H10 119.9 . . ?
C11 C10 H10 119.9 . . ?
C12 C11 C10 118.8(3) . . ?
C12 C11 C14 122.8(3) . . ?
C10 C11 C14 118.2(3) . . ?
C13 C12 C11 120.8(3) . . ?
C13 C12 H12 119.6 . . ?
C11 C12 H12 119.6 . . ?
C8 C13 C12 118.6(3) . . ?
C8 C13 H13 120.7 . . ?
C12 C13 H13 120.7 . . ?
O3 C14 C11 118.8(3) . . ?
O3 C14 C15 119.6(3) . . ?
C11 C14 C15 121.6(3) . . ?
C20 C15 C16 119.1(3) . . ?
C20 C15 C14 124.0(3) . . ?
C16 C15 C14 116.9(3) . . ?
C17 C16 C15 120.3(3) . . ?
C17 C16 H16 119.8 . . ?
C15 C16 H16 119.8 . . ?
C16 C17 C18 120.4(3) . . ?
C16 C17 H17 119.8 . . ?
C18 C17 H17 119.8 . . ?
C17 C18 C19 119.6(3) . . ?
C17 C18 H18 120.2 . . ?
C19 C18 H18 120.2 . . ?
C20 C19 C18 120.2(3) . . ?
C20 C19 H19 119.9 . . ?
C18 C19 H19 119.9 . . ?
C19 C20 C15 120.3(3) . . ?
C19 C20 H20 119.9 . . ?
C15 C20 H20 119.9 . . ?
C27 C22 C23 122.5(2) . . ?
C27 C22 O4 114.6(6) . . ?
C23 C22 O4 122.9(6) . . ?
C27 C22 O4A 126.6(11) . . ?
C23 C22 O4A 110.6(11) . . ?
C22 C23 C24 118.5(3) . . ?
C22 C23 H23 120.7 . . ?
C24 C23 H23 120.7 . . ?
C25 C24 C23 120.6(3) . . ?
C25 C24 H24 119.7 . . ?
C23 C24 H24 119.7 . . ?
C26 C25 C24 119.4(3) . . ?
C26 C25 C28 122.8(3) . . ?
C24 C25 C28 117.8(2) . . ?
C25 C26 C27 120.8(3) . . ?
C25 C26 H26 119.6 . . ?
C27 C26 H26 119.6 . . ?
C22 C27 C26 118.1(3) . . ?
C22 C27 H27 121.0 . . ?
C26 C27 H27 121.0 . . ?
O6 C28 C29 120.8(2) . . ?
O6 C28 C25 119.1(3) . . ?
C29 C28 C25 120.0(2) . . ?
C30 C29 C34 118.6(3) . . ?
C30 C29 C28 122.4(2) . . ?
C34 C29 C28 118.7(2) . . ?
C31 C30 C29 120.2(3) . . ?
C31 C30 H30 119.9 . . ?
C29 C30 H30 119.9 . . ?
C30 C31 C32 120.7(3) . . ?
C30 C31 H31 119.7 . . ?
C32 C31 H31 119.7 . . ?
C31 C32 C33 119.5(3) . . ?
C31 C32 H32 120.3 . . ?
C33 C32 H32 120.3 . . ?
C34 C33 C32 120.1(3) . . ?
C34 C33 H33 120.0 . . ?
C32 C33 H33 120.0 . . ?
C33 C34 C29 120.9(3) . . ?
C33 C34 H34 119.6 . . ?
C29 C34 H34 119.6 . . ?

loop_
_geom_bond_atom_site_label_1
_geom_bond_atom_site_label_2
_geom_bond_distance
_geom_bond_site_symmetry_2
_geom_bond_publ_flag
O3 C14 1.231(4) . ?
O6 C28 1.231(3) . ?
O1 C7 1.352(7) . ?
O1 C8 1.451(6) . ?
O2 C7 1.210(14) . ?
O4 C21 1.391(13) . ?
O4 C22 1.420(13) . ?
O5 C21 1.195(11) . ?
C1 C35 1.518(7) . ?
C1 C2 1.519(7) . ?
C1 C6 1.533(6) . ?
C1 C4 1.588(6) . ?
C2 C3 1.335(7) . ?
C2 C36 1.494(8) . ?
C3 C37 1.490(7) . ?
C3 C4 1.536(7) . ?
C4 C38 1.504(8) . ?
C4 C5 1.532(6) . ?
C5 C6 1.348(6) . ?
C5 C21 1.473(9) . ?
C6 C7 1.462(7) . ?
C35 H35A 0.9800 . ?
C35 H35B 0.9800 . ?
C35 H35C 0.9800 . ?
C36 H36A 0.9800 . ?
C36 H36B 0.9800 . ?
C36 H36C 0.9800 . ?
C37 H37A 0.9800 . ?
C37 H37B 0.9800 . ?
C37 H37C 0.9800 . ?
C38 H38A 0.9800 . ?
C38 H38B 0.9800 . ?
C38 H38C 0.9800 . ?
O1A C7A 1.342(14) . ?
O1A C8 1.390(10) . ?
O2A C7A 1.21(2) . ?
O4A C21A 1.31(3) . ?
O4A C22 1.43(2) . ?
O5A C21A 1.22(2) . ?
C1A C2A 1.507(14) . ?
C1A C35A 1.522(15) . ?
C1A C6A 1.535(11) . ?
C1A C4A 1.589(12) . ?
C2A C3A 1.328(16) . ?
C2A C36A 1.493(16) . ?
C3A C37A 1.496(17) . ?
C3A C4A 1.524(16) . ?
C4A C38A 1.509(16) . ?
C4A C5A 1.534(12) . ?
C5A C6A 1.336(11) . ?
C5A C21A 1.460(19) . ?
C6A C7A 1.467(13) . ?
C35A H35D 0.9800 . ?
C35A H35E 0.9800 . ?
C35A H35F 0.9800 . ?
C36A H36D 0.9800 . ?
C36A H36E 0.9800 . ?
C36A H36F 0.9800 . ?
C37A H37D 0.9800 . ?
C37A H37E 0.9800 . ?
C37A H37F 0.9800 . ?
C38A H38D 0.9800 . ?
C38A H38E 0.9800 . ?
C38A H38F 0.9800 . ?
C8 C9 1.358(5) . ?
C8 C13 1.372(4) . ?
C9 C10 1.383(4) . ?
C9 H9 0.9500 . ?
C10 C11 1.391(4) . ?
C10 H10 0.9500 . ?
C11 C12 1.390(4) . ?
C11 C14 1.483(4) . ?
C12 C13 1.382(4) . ?
C12 H12 0.9500 . ?
C13 H13 0.9500 . ?
C14 C15 1.490(4) . ?
C15 C20 1.384(4) . ?
C15 C16 1.398(4) . ?
C16 C17 1.369(5) . ?
C16 H16 0.9500 . ?
C17 C18 1.375(5) . ?
C17 H17 0.9500 . ?
C18 C19 1.393(5) . ?
C18 H18 0.9500 . ?
C19 C20 1.373(5) . ?
C19 H19 0.9500 . ?
C20 H20 0.9500 . ?
C22 C27 1.366(4) . ?
C22 C23 1.375(4) . ?
C23 C24 1.389(4) . ?
C23 H23 0.9500 . ?
C24 C25 1.381(4) . ?
C24 H24 0.9500 . ?
C25 C26 1.379(4) . ?
C25 C28 1.501(4) . ?
C26 C27 1.399(4) . ?
C26 H26 0.9500 . ?
C27 H27 0.9500 . ?
C28 C29 1.479(4) . ?
C29 C30 1.391(4) . ?
C29 C34 1.405(4) . ?
C30 C31 1.377(4) . ?
C30 H30 0.9500 . ?
C31 C32 1.387(5) . ?
C31 H31 0.9500 . ?
C32 C33 1.390(4) . ?
C32 H32 0.9500 . ?
C33 C34 1.368(4) . ?
C33 H33 0.9500 . ?
C34 H34 0.9500 . ?
